data_2225381
loop_
_publ_author_name
'Wan Juhari, Wan Nur Shazwani'
'Baba, Ibrahim'
'Farina, Yang'
'Ng, Seik Weng'

_publ_section_title Bis(<i>N</i>-butyl-<i>N</i>-ethyldithiocarbamato-\k^2^<i>S</i>,<i>S</i>')nickel(II)
_journal_coeditor_code SJ2734
_journal_issue 3
_journal_name_full 'Acta Crystallographica Section E'
_journal_page_first m339
_journal_paper_doi 10.1107/S1600536810006677
_journal_volume 66
_journal_year 2010
_chemical_formula_iupac '[Ni (C7 H14 N S2)2]'
_chemical_formula_moiety 'C14 H28 N2 Ni S4'
_chemical_formula_sum 'C14 H28 N2 Ni S4'
_chemical_formula_weight 411.33
_chemical_name_systematic
;
Bis(<i>N</i>-butyl-<i>N</i>-ethyldithiocarbamato-
\k^2^<i>S</i>,<i>S</i>')nickel(II)
;
_space_group_IT_number 14
_symmetry_cell_setting monoclinic
_symmetry_space_group_name_Hall '-P 2yn'
_symmetry_space_group_name_H-M 'P 1 21/n 1'
_atom_sites_solution_hydrogens geom
_atom_sites_solution_primary direct
_atom_sites_solution_secondary difmap
_audit_creation_method SHELXL-97
_cell_angle_alpha 90.00
_cell_angle_beta 94.753(2)
_cell_angle_gamma 90.00
_cell_formula_units_Z 2
_cell_length_a 8.5641(9)
_cell_length_b 8.6316(9)
_cell_length_c 13.6047(14)
_cell_measurement_reflns_used 2307
_cell_measurement_temperature 293(2)
_cell_measurement_theta_max 24.6
_cell_measurement_theta_min 2.4
_cell_volume 1002.23(18)
_computing_cell_refinement 'SAINT (Bruker, 2009)'
_computing_data_collection 'APEX2 (Bruker, 2009)'
_computing_data_reduction 'SAINT (Bruker, 2009)'
_computing_molecular_graphics 'X-SEED (Barbour, 2001)'
_computing_publication_material 'publCIF (Westrip, 2010)'
_computing_structure_refinement 'SHELXL97 (Sheldrick, 2008)'
_computing_structure_solution 'SHELXS97 (Sheldrick, 2008)'
_diffrn_ambient_temperature 293(2)
_diffrn_measured_fraction_theta_full 1.000
_diffrn_measured_fraction_theta_max 1.000
_diffrn_measurement_device_type 'Bruker SMART APEX diffractometer'
_diffrn_measurement_method '\w scans'
_diffrn_radiation_monochromator graphite
_diffrn_radiation_source 'fine-focus sealed tube'
_diffrn_radiation_type MoK\a
_diffrn_radiation_wavelength 0.71073
_diffrn_reflns_av_R_equivalents 0.0291
_diffrn_reflns_av_sigmaI/netI 0.0266
_diffrn_reflns_limit_h_max 11
_diffrn_reflns_limit_h_min -10
_diffrn_reflns_limit_k_max 11
_diffrn_reflns_limit_k_min -11
_diffrn_reflns_limit_l_max 15
_diffrn_reflns_limit_l_min -17
_diffrn_reflns_number 9338
_diffrn_reflns_theta_full 27.50
_diffrn_reflns_theta_max 27.50
_diffrn_reflns_theta_min 2.71
_diffrn_standards_decay_% 0
_diffrn_standards_interval_count 0
_diffrn_standards_interval_time 0
_diffrn_standards_number 0
_exptl_absorpt_coefficient_mu 1.380
_exptl_absorpt_correction_T_max 0.9342
_exptl_absorpt_correction_T_min 0.7242
_exptl_absorpt_correction_type multi-scan
_exptl_absorpt_process_details '(SADABS; Sheldrick, 1996)'
_exptl_crystal_colour Brown
_exptl_crystal_density_diffrn 1.363
_exptl_crystal_density_method 'not measured'
_exptl_crystal_description Plate
_exptl_crystal_F_000 436
_exptl_crystal_size_max 0.25
_exptl_crystal_size_mid 0.25
_exptl_crystal_size_min 0.05
_refine_diff_density_max 0.384
_refine_diff_density_min -0.209
_refine_ls_extinction_method none
_refine_ls_goodness_of_fit_ref 1.031
_refine_ls_hydrogen_treatment constr
_refine_ls_matrix_type full
_refine_ls_number_parameters 99
_refine_ls_number_reflns 2295
_refine_ls_number_restraints 6
_refine_ls_restrained_S_all 1.039
_refine_ls_R_factor_all 0.0571
_refine_ls_R_factor_gt 0.0341
_refine_ls_shift/su_max 0.001
_refine_ls_shift/su_mean 0.001
_refine_ls_structure_factor_coef Fsqd
_refine_ls_weighting_details 'calc w=1/[\s^2^(Fo^2^)+(0.0469P)^2^+0.1755P] where P=(Fo^2^+2Fc^2^)/3'
_refine_ls_weighting_scheme calc
_refine_ls_wR_factor_gt 0.0841
_refine_ls_wR_factor_ref 0.0982
_reflns_number_gt 1628
_reflns_number_total 2295
_reflns_threshold_expression I>2\s(I)
_cod_data_source_file sj2734.cif
_cod_data_source_block I
_cod_depositor_comments
;
The following automatic conversions were performed:
'_symmetry_cell_setting' value 'Monoclinic' changed to 'monoclinic'
according to '/home/saulius/struct/CIF-dictionaries/cif_core.dic'
dictionary named 'cif_core.dic' version 2.4.1 from
2010-06-29.

'_exptl_absorpt_correction_type' value 'Multi-scan' changed
to 'multi-scan' according to
'/home/saulius/struct/CIF-dictionaries/cif_core.dic' dictionary named
'cif_core.dic' version 2.4.1 from 2010-06-29.

Automatic conversion script
Id: cif_fix_enum 1527 2010-12-29 10:47:43Z saulius 

The following automatic conversions were performed:

'_symmetry_cell_setting' value 'Monoclinic' changed to 'monoclinic'
according to /home/saulius/struct/CIF-dictionaries/cif_core.dic
dictionary named 'cif_core.dic' version 2.4.1 from
2010-06-29.

'_exptl_absorpt_correction_type' value 'Multi-scan'
changed to 'multi-scan' according to
/home/saulius/struct/CIF-dictionaries/cif_core.dic dictionary named
'cif_core.dic' version 2.4.1 from 2010-06-29.

Automatic conversion script
Id: cif_fix_values 1715 2011-07-08 13:25:40Z adriana 
;
_cod_original_sg_symbol_H-M 'P 21/n'
_cod_database_code 2225381
_cod_database_fobs_code 2225381

loop_
_symmetry_equiv_pos_as_xyz
'x, y, z'
'x+1/2, -y+1/2, z+1/2'
'-x, -y, -z'
'-x-1/2, y-1/2, -z-1/2'

loop_
_atom_site_type_symbol
_atom_site_label
_atom_site_fract_x
_atom_site_fract_y
_atom_site_fract_z
_atom_site_U_iso_or_equiv
_atom_site_adp_type
_atom_site_calc_flag
_atom_site_refinement_flags
_atom_site_occupancy
_atom_site_disorder_assembly
_atom_site_disorder_group
Ni Ni1 0.5000 0.5000 0.5000 0.05331(16) Uani d S 1 . .
S S1 0.75597(8) 0.48176(8) 0.53089(5) 0.0629(2) Uani d . 1 . .
S S2 0.52687(8) 0.56847(9) 0.65651(5) 0.0631(2) Uani d . 1 . .
N N1 0.8339(3) 0.5601(3) 0.72015(17) 0.0647(6) Uani d . 1 . .
C C1 0.7236(3) 0.5403(3) 0.64766(19) 0.0564(6) Uani d . 1 . .
C C2 0.7964(3) 0.6124(3) 0.81795(18) 0.0658(7) Uani d D 1 . .
H H2A 0.7008 0.6732 0.8111 0.079 Uiso calc R 1 . .
H H2B 0.8799 0.6791 0.8456 0.079 Uiso calc R 1 . .
C C3 0.7752(4) 0.4796(3) 0.8887(2) 0.0746(8) Uani d D 1 . .
H H3A 0.6875 0.4163 0.8630 0.090 Uiso calc R 1 . .
H H3B 0.8684 0.4154 0.8928 0.090 Uiso calc R 1 . .
C C4 0.7460(4) 0.5353(4) 0.9904(2) 0.0836(9) Uani d D 1 . .
H H4A 0.6554 0.6032 0.9856 0.100 Uiso calc R 1 . .
H H4B 0.8355 0.5955 1.0167 0.100 Uiso calc R 1 . .
C C5 0.7180(4) 0.4044(4) 1.0615(2) 0.1014(11) Uani d D 1 . .
H H5A 0.6962 0.4470 1.1241 0.152 Uiso calc R 1 . .
H H5B 0.8098 0.3403 1.0699 0.152 Uiso calc R 1 . .
H H5C 0.6305 0.3433 1.0356 0.152 Uiso calc R 1 . .
C C6 1.0008(4) 0.5276(4) 0.7074(2) 0.0805(9) Uani d D 1 . .
H H6A 1.0079 0.4559 0.6530 0.097 Uiso calc R 1 . .
H H6B 1.0490 0.4791 0.7667 0.097 Uiso calc R 1 . .
C C7 1.0871(4) 0.6734(4) 0.6871(2) 0.0951(10) Uani d D 1 . .
H H7A 1.1957 0.6500 0.6818 0.143 Uiso calc R 1 . .
H H7B 1.0780 0.7453 0.7401 0.143 Uiso calc R 1 . .
H H7C 1.0432 0.7183 0.6265 0.143 Uiso calc R 1 . .

loop_
_atom_site_aniso_label
_atom_site_aniso_U_11
_atom_site_aniso_U_22
_atom_site_aniso_U_33
_atom_site_aniso_U_12
_atom_site_aniso_U_13
_atom_site_aniso_U_23
Ni1 0.0586(3) 0.0553(3) 0.0464(3) -0.0031(2) 0.0063(2) -0.00089(19)
S1 0.0628(4) 0.0763(4) 0.0504(4) 0.0013(3) 0.0095(3) -0.0089(3)
S2 0.0589(4) 0.0785(5) 0.0526(4) 0.0006(3) 0.0090(3) -0.0081(3)
N1 0.0596(13) 0.0780(14) 0.0572(13) 0.0057(11) 0.0077(11) -0.0171(12)
C1 0.0629(16) 0.0556(14) 0.0513(15) -0.0005(11) 0.0083(12) -0.0052(11)
C2 0.0670(17) 0.0758(17) 0.0542(16) 0.0016(13) 0.0023(13) -0.0198(13)
C3 0.080(2) 0.080(2) 0.0629(18) 0.0053(14) 0.0010(15) -0.0130(15)
C4 0.093(2) 0.096(2) 0.0621(19) 0.0055(17) 0.0047(17) -0.0136(17)
C5 0.118(3) 0.111(3) 0.074(2) 0.001(2) 0.002(2) 0.000(2)
C6 0.0653(18) 0.109(3) 0.0660(19) 0.0082(17) -0.0034(15) -0.0236(17)
C7 0.076(2) 0.125(3) 0.086(2) 0.008(2) 0.0171(17) -0.006(2)

loop_
_atom_type_symbol
_atom_type_description
_atom_type_scat_dispersion_real
_atom_type_scat_dispersion_imag
_atom_type_scat_source
C C 0.0033 0.0016 'International Tables Vol C Tables 4.2.6.8 and 6.1.1.4'
H H 0.0000 0.0000 'International Tables Vol C Tables 4.2.6.8 and 6.1.1.4'
N N 0.0061 0.0033 'International Tables Vol C Tables 4.2.6.8 and 6.1.1.4'
S S 0.1246 0.1234 'International Tables Vol C Tables 4.2.6.8 and 6.1.1.4'
Ni Ni 0.3393 1.1124 'International Tables Vol C Tables 4.2.6.8 and 6.1.1.4'

loop_
_geom_angle_atom_site_label_1
_geom_angle_atom_site_label_2
_geom_angle_atom_site_label_3
_geom_angle_site_symmetry_1
_geom_angle_site_symmetry_3
_geom_angle
_geom_angle_publ_flag
S1 Ni1 S1 3_666 . 180.0 ?
S1 Ni1 S2 3_666 . 100.82(2) ?
S1 Ni1 S2 . . 79.18(2) ?
S1 Ni1 S2 3_666 3_666 79.18(2) ?
S1 Ni1 S2 . 3_666 100.82(2) ?
S2 Ni1 S2 . 3_666 180.0 ?
C1 S1 Ni1 . . 85.45(10) ?
C1 S2 Ni1 . . 85.34(9) ?
C1 N1 C2 . . 121.4(2) ?
C1 N1 C6 . . 121.7(2) ?
C2 N1 C6 . . 116.8(2) ?
N1 C1 S1 . . 124.8(2) ?
N1 C1 S2 . . 125.1(2) ?
S1 C1 S2 . . 110.04(16) ?
N1 C2 C3 . . 113.0(2) ?
N1 C2 H2A . . 109.0 ?
C3 C2 H2A . . 109.0 ?
N1 C2 H2B . . 109.0 ?
C3 C2 H2B . . 109.0 ?
H2A C2 H2B . . 107.8 ?
C4 C3 C2 . . 112.3(2) ?
C4 C3 H3A . . 109.1 ?
C2 C3 H3A . . 109.1 ?
C4 C3 H3B . . 109.1 ?
C2 C3 H3B . . 109.1 ?
H3A C3 H3B . . 107.9 ?
C3 C4 C5 . . 113.3(3) ?
C3 C4 H4A . . 108.9 ?
C5 C4 H4A . . 108.9 ?
C3 C4 H4B . . 108.9 ?
C5 C4 H4B . . 108.9 ?
H4A C4 H4B . . 107.7 ?
C4 C5 H5A . . 109.5 ?
C4 C5 H5B . . 109.5 ?
H5A C5 H5B . . 109.5 ?
C4 C5 H5C . . 109.5 ?
H5A C5 H5C . . 109.5 ?
H5B C5 H5C . . 109.5 ?
N1 C6 C7 . . 111.0(3) ?
N1 C6 H6A . . 109.4 ?
C7 C6 H6A . . 109.4 ?
N1 C6 H6B . . 109.4 ?
C7 C6 H6B . . 109.4 ?
H6A C6 H6B . . 108.0 ?
C6 C7 H7A . . 109.5 ?
C6 C7 H7B . . 109.5 ?
H7A C7 H7B . . 109.5 ?
C6 C7 H7C . . 109.5 ?
H7A C7 H7C . . 109.5 ?
H7B C7 H7C . . 109.5 ?

loop_
_geom_bond_atom_site_label_1
_geom_bond_atom_site_label_2
_geom_bond_site_symmetry_2
_geom_bond_distance
_geom_bond_publ_flag
Ni1 S1 3_666 2.2032(8) ?
Ni1 S1 . 2.2032(8) ?
Ni1 S2 . 2.2034(7) ?
Ni1 S2 3_666 2.2034(7) ?
S1 C1 . 1.712(3) ?
S2 C1 . 1.716(3) ?
N1 C1 . 1.319(3) ?
N1 C2 . 1.466(3) ?
N1 C6 . 1.481(4) ?
C2 C3 . 1.517(4) ?
C2 H2A . 0.9700 ?
C2 H2B . 0.9700 ?
C3 C4 . 1.505(4) ?
C3 H3A . 0.9700 ?
C3 H3B . 0.9700 ?
C4 C5 . 1.519(4) ?
C4 H4A . 0.9700 ?
C4 H4B . 0.9700 ?
C5 H5A . 0.9600 ?
C5 H5B . 0.9600 ?
C5 H5C . 0.9600 ?
C6 C7 . 1.497(4) ?
C6 H6A . 0.9700 ?
C6 H6B . 0.9700 ?
C7 H7A . 0.9600 ?
C7 H7B . 0.9600 ?
C7 H7C . 0.9600 ?

loop_
_geom_torsion_atom_site_label_1
_geom_torsion_atom_site_label_2
_geom_torsion_atom_site_label_3
_geom_torsion_atom_site_label_4
_geom_torsion_site_symmetry_1
_geom_torsion_site_symmetry_2
_geom_torsion_site_symmetry_3
_geom_torsion_site_symmetry_4
_geom_torsion
_geom_torsion_publ_flag
S2 Ni1 S1 C1 . . . . -0.24(9) ?
S2 Ni1 S1 C1 3_666 . . . 179.76(9) ?
S1 Ni1 S2 C1 3_666 . . . -179.76(9) ?
S1 Ni1 S2 C1 . . . . 0.24(9) ?
C2 N1 C1 S1 . . . . 179.3(2) ?
C6 N1 C1 S1 . . . . -2.0(4) ?
C2 N1 C1 S2 . . . . -1.0(4) ?
C6 N1 C1 S2 . . . . 177.6(2) ?
Ni1 S1 C1 N1 . . . . -180.0(2) ?
Ni1 S1 C1 S2 . . . . 0.32(12) ?
Ni1 S2 C1 N1 . . . . 180.0(2) ?
Ni1 S2 C1 S1 . . . . -0.32(12) ?
C1 N1 C2 C3 . . . . 94.2(3) ?
C6 N1 C2 C3 . . . . -84.6(3) ?
N1 C2 C3 C4 . . . . 176.7(3) ?
C2 C3 C4 C5 . . . . 177.8(3) ?
C1 N1 C6 C7 . . . . 98.5(3) ?
C2 N1 C6 C7 . . . . -82.8(3) ?
